data_7130932
loop_
_publ_author_name
'Lefarth, Jens'
'Haseloer, Alexander'
'Kletsch, Lukas'
'Klein, Axel'
'Neud\"orfl, J\"org-Martin'
'Griesbeck, Axel'

_publ_section_title
;
 From energy transfer to electron transfer photocatalysis
 (PenT\\rightarrow PET): oxidative cyclobutane cleavage alters the product
 composition
;
_journal_name_full 'Chemical Communications'
_journal_paper_doi 10.1039/D2CC04693H
_journal_year 2022
_chemical_absolute_configuration ad
_chemical_formula_moiety 'C17 H20 O3'
_chemical_formula_sum 'C17 H20 O3'
_chemical_formula_weight 272.33
_space_group_crystal_system monoclinic
_space_group_IT_number 4
_space_group_name_Hall 'P 2yb'
_space_group_name_H-M_alt 'P 1 21 1'
_atom_sites_solution_hydrogens geom
_audit_creation_method SHELXL-2018/3
_audit_update_record
;
2022-10-14 deposited with the CCDC.	2022-10-28 downloaded from the CCDC.
;
_cell_angle_alpha 90
_cell_angle_beta 90.0000(10)
_cell_angle_gamma 90
_cell_formula_units_Z 8
_cell_length_a 10.5051(4)
_cell_length_b 20.1564(8)
_cell_length_c 13.1906(5)
_cell_measurement_reflns_used 9027
_cell_measurement_temperature 171(2)
_cell_measurement_theta_max 72.08
_cell_measurement_theta_min 4.01
_cell_volume 2793.04(19)
_computing_cell_refinement 'Bruker APEX 3'
_computing_data_collection 'Bruker APEX 3'
_computing_data_reduction
;
Bruker APEX 3
SADABS Krause, L., Herbst-Irmer, R., Sheldrick G.M. & Stalke D.,
 J. Appl. Cryst. 48 (2015) 3-10.
;
_computing_molecular_graphics 'SCHAKAL99 (E. Keller 1999)'
_computing_publication_material 'PLATON (A. L. Spek 1980-2015)'
_computing_structure_refinement
;
SHELXL-2014/7 (Sheldrick, 2014)
SHELXLE (C. B. Huebschle 2016)'
;
_computing_structure_solution 'SHELXT  (Sheldrick, 2015)'
_diffrn_ambient_temperature 171(2)
_diffrn_detector_type 'Bruker PhotonIII M14'
_diffrn_measured_fraction_theta_full 1.000
_diffrn_measured_fraction_theta_max 0.997
_diffrn_measurement_device_type 'Bruker D8 Venture'
_diffrn_measurement_method '\f and \w scans'
_diffrn_radiation_type CuK\a
_diffrn_radiation_wavelength 1.54178
_diffrn_reflns_av_R_equivalents 0.0767
_diffrn_reflns_av_unetI/netI 0.0553
_diffrn_reflns_Laue_measured_fraction_full 1.000
_diffrn_reflns_Laue_measured_fraction_max 0.997
_diffrn_reflns_limit_h_max 12
_diffrn_reflns_limit_h_min -12
_diffrn_reflns_limit_k_max 24
_diffrn_reflns_limit_k_min -24
_diffrn_reflns_limit_l_max 14
_diffrn_reflns_limit_l_min -16
_diffrn_reflns_number 42493
_diffrn_reflns_point_group_measured_fraction_full 0.991
_diffrn_reflns_point_group_measured_fraction_max 0.980
_diffrn_reflns_theta_full 67.679
_diffrn_reflns_theta_max 72.070
_diffrn_reflns_theta_min 3.350
_diffrn_source 'micro focus'
_exptl_absorpt_coefficient_mu 0.703
_exptl_absorpt_correction_T_max 0.7536
_exptl_absorpt_correction_T_min 0.6253
_exptl_absorpt_correction_type multi-scan
_exptl_absorpt_process_details 'Bruker SADABS'
_exptl_crystal_colour colourless
_exptl_crystal_density_diffrn 1.295
_exptl_crystal_description prism
_exptl_crystal_F_000 1168
_exptl_crystal_size_max 0.200
_exptl_crystal_size_mid 0.100
_exptl_crystal_size_min 0.070
_refine_diff_density_max 0.184
_refine_diff_density_min -0.197
_refine_diff_density_rms 0.037
_refine_ls_abs_structure_details
;
 Flack x determined using 4044 quotients [(I+)-(I-)]/[(I+)+(I-)]
 (Parsons, Flack and Wagner, Acta Cryst. B69 (2013) 249-259).
;
_refine_ls_abs_structure_Flack -0.11(8)
_refine_ls_extinction_method none
_refine_ls_goodness_of_fit_ref 1.087
_refine_ls_hydrogen_treatment constr
_refine_ls_matrix_type full
_refine_ls_number_parameters 725
_refine_ls_number_reflns 10780
_refine_ls_number_restraints 1
_refine_ls_restrained_S_all 1.087
_refine_ls_R_factor_all 0.0435
_refine_ls_R_factor_gt 0.0356
_refine_ls_shift/su_max 0.000
_refine_ls_shift/su_mean 0.000
_refine_ls_structure_factor_coef Fsqd
_refine_ls_weighting_details 'w=1/[\s^2^(Fo^2^)+(0.0470P)^2^+0.1023P] where P=(Fo^2^+2Fc^2^)/3'
_refine_ls_weighting_scheme calc
_refine_ls_wR_factor_gt 0.0904
_refine_ls_wR_factor_ref 0.0923
_reflns_Friedel_coverage 0.909
_reflns_Friedel_fraction_full 0.982
_reflns_Friedel_fraction_max 0.962
_reflns_number_gt 9716
_reflns_number_total 10780
_reflns_threshold_expression 'I > 2\s(I)'
_cod_data_source_file d2cc04693h2.cif
_cod_data_source_block jel646b_1
_cod_original_sg_symbol_H-M 'P 21'
_cod_database_code 7130932
_shelx_shelxl_version_number 2018/3
_shelx_space_group_comment
;
The symmetry employed for this shelxl refinement is uniquely defined
by the following loop, which should always be used as a source of
symmetry information in preference to the above space-group names.
They are only intended as comments.
;
_shelx_estimated_absorpt_t_min 0.872
_shelx_estimated_absorpt_t_max 0.952

loop_
_space_group_symop_operation_xyz
'x, y, z'
'-x, y+1/2, -z'

loop_
_atom_site_label
_atom_site_type_symbol
_atom_site_fract_x
_atom_site_fract_y
_atom_site_fract_z
_atom_site_U_iso_or_equiv
_atom_site_adp_type
_atom_site_occupancy
_atom_site_site_symmetry_order
_atom_site_calc_flag
_atom_site_refinement_flags_posn
_atom_site_refinement_flags_adp
_atom_site_refinement_flags_occupancy
_atom_site_disorder_assembly
_atom_site_disorder_group
O2 O 1.47588(19) 0.35426(10) 0.50411(14) 0.0328(4) Uani 1 1 d . . . . .
C1 C 1.1263(2) 0.40853(13) 0.75908(19) 0.0285(5) Uani 1 1 d . . . . .
H1A H 1.083730 0.401326 0.693038 0.034 Uiso 1 1 calc R U . . .
H1B H 1.068404 0.394051 0.813999 0.034 Uiso 1 1 calc R U . . .
O3 O 0.80113(17) 0.52895(10) 0.40506(14) 0.0315(4) Uani 1 1 d . . . . .
O4 O 1.03362(17) 0.74208(9) 0.51790(12) 0.0273(4) Uani 1 1 d . . . . .
O5 O 1.3774(2) 0.84658(11) 0.25276(14) 0.0374(4) Uani 1 1 d . . . . .
O6 O 0.68789(17) 0.69360(10) 0.13978(14) 0.0314(4) Uani 1 1 d . . . . .
C5 C 1.4541(2) 0.40807(12) 0.54146(16) 0.0239(5) Uani 1 1 d . . . . .
O7 O 0.46403(17) 0.47151(9) 0.26794(12) 0.0259(3) Uani 1 1 d . . . . .
O8 O 0.1157(2) 0.36795(11) 0.00431(14) 0.0367(4) Uani 1 1 d . . . . .
O9 O 0.80969(18) 0.52932(10) -0.10561(14) 0.0325(4) Uani 1 1 d . . . . .
O10 O -0.34312(17) 0.23558(9) -0.01889(13) 0.0277(3) Uani 1 1 d . . . . .
O11 O -0.0178(2) 0.35329(11) 0.24740(14) 0.0364(4) Uani 1 1 d . . . . .
O12 O -0.69569(16) 0.17295(9) 0.34786(13) 0.0293(4) Uani 1 1 d . . . . .
O1 O 1.16073(17) 0.47720(9) 0.77149(13) 0.0267(3) Uani 1 1 d . . . . .
C2 C 1.2519(3) 0.37078(13) 0.76387(19) 0.0293(5) Uani 1 1 d . . . . .
H2A H 1.246706 0.328322 0.726383 0.035 Uiso 1 1 calc R U . . .
H2B H 1.277177 0.361764 0.834855 0.035 Uiso 1 1 calc R U . . .
C3 C 1.3443(2) 0.41876(12) 0.71287(16) 0.0225(4) Uani 1 1 d . . . . .
H3 H 1.433723 0.417015 0.738722 0.027 Uiso 1 1 calc R U . . .
C4 C 1.3310(2) 0.42114(11) 0.59487(16) 0.0211(4) Uani 1 1 d . . . . .
H4 H 1.263183 0.389978 0.571061 0.025 Uiso 1 1 calc R U . . .
C6 C 1.5515(3) 0.46333(14) 0.5364(2) 0.0353(6) Uani 1 1 d . . . . .
H6A H 1.566403 0.474694 0.464383 0.042 Uiso 1 1 calc R U . . .
H6B H 1.632867 0.446794 0.564627 0.042 Uiso 1 1 calc R U . . .
C7 C 1.5139(2) 0.52627(13) 0.5931(2) 0.0297(5) Uani 1 1 d . . . . .
H7A H 1.572151 0.562820 0.574131 0.036 Uiso 1 1 calc R U . . .
H7B H 1.521833 0.518797 0.667056 0.036 Uiso 1 1 calc R U . . .
C8 C 1.3769(2) 0.54580(12) 0.56768(19) 0.0248(5) Uani 1 1 d . . . . .
H8A H 1.369219 0.551768 0.493429 0.030 Uiso 1 1 calc R U . . .
H8B H 1.357416 0.588897 0.600175 0.030 Uiso 1 1 calc R U . . .
C9 C 1.2783(2) 0.49414(11) 0.60272(16) 0.0202(4) Uani 1 1 d . . . . .
C10 C 1.2785(2) 0.48736(12) 0.72167(17) 0.0222(4) Uani 1 1 d . . . . .
H10 H 1.332976 0.521368 0.755810 0.027 Uiso 1 1 calc R U . . .
C11 C 1.1524(2) 0.50456(11) 0.55004(17) 0.0201(4) Uani 1 1 d . . . . .
C12 C 1.1309(2) 0.47623(12) 0.45533(17) 0.0236(4) Uani 1 1 d . . . . .
H12 H 1.196693 0.450601 0.425184 0.028 Uiso 1 1 calc R U . . .
C13 C 1.0167(2) 0.48403(12) 0.40309(17) 0.0243(5) Uani 1 1 d . . . . .
H13 H 1.005561 0.464608 0.338062 0.029 Uiso 1 1 calc R U . . .
C14 C 0.9194(2) 0.52045(12) 0.44710(18) 0.0239(5) Uani 1 1 d . . . . .
C15 C 0.9389(2) 0.55022(12) 0.54106(19) 0.0267(5) Uani 1 1 d . . . . .
H15 H 0.872785 0.575657 0.571089 0.032 Uiso 1 1 calc R U . . .
C16 C 1.0544(2) 0.54299(12) 0.59125(18) 0.0242(5) Uani 1 1 d . . . . .
H16 H 1.067025 0.564494 0.654550 0.029 Uiso 1 1 calc R U . . .
C17 C 0.7812(3) 0.50090(15) 0.3068(2) 0.0371(6) Uani 1 1 d . . . . .
H17A H 0.692483 0.507793 0.286360 0.056 Uiso 1 1 calc R U . . .
H17B H 0.799474 0.453242 0.308952 0.056 Uiso 1 1 calc R U . . .
H17C H 0.837876 0.522419 0.257864 0.056 Uiso 1 1 calc R U . . .
C18 C 1.0109(3) 0.81148(13) 0.5033(2) 0.0302(5) Uani 1 1 d . . . . .
H18A H 0.953040 0.828923 0.556234 0.036 Uiso 1 1 calc R U . . .
H18B H 0.972568 0.819831 0.435943 0.036 Uiso 1 1 calc R U . . .
C19 C 1.1418(3) 0.84375(13) 0.5111(2) 0.0317(5) Uani 1 1 d . . . . .
H19A H 1.144788 0.886000 0.472907 0.038 Uiso 1 1 calc R U . . .
H19B H 1.165121 0.852268 0.582631 0.038 Uiso 1 1 calc R U . . .
C20 C 1.2285(2) 0.79211(12) 0.46384(17) 0.0246(5) Uani 1 1 d . . . . .
H20 H 1.316501 0.790365 0.492587 0.030 Uiso 1 1 calc R U . . .
C21 C 1.2209(2) 0.78881(11) 0.34548(17) 0.0218(4) Uani 1 1 d . . . . .
H21 H 1.159678 0.822555 0.318872 0.026 Uiso 1 1 calc R U . . .
C22 C 1.3472(2) 0.79501(13) 0.29381(17) 0.0262(5) Uani 1 1 d . . . . .
C23 C 1.4368(3) 0.73658(16) 0.2962(2) 0.0394(6) Uani 1 1 d . . . . .
H23A H 1.517519 0.750707 0.328289 0.047 Uiso 1 1 calc R U . . .
H23B H 1.456336 0.723454 0.225545 0.047 Uiso 1 1 calc R U . . .
C24 C 1.3861(3) 0.67586(14) 0.3529(2) 0.0328(6) Uani 1 1 d . . . . .
H24A H 1.391492 0.683668 0.426882 0.039 Uiso 1 1 calc R U . . .
H24B H 1.439093 0.636690 0.336441 0.039 Uiso 1 1 calc R U . . .
C25 C 1.2476(2) 0.66229(13) 0.32312(19) 0.0280(5) Uani 1 1 d . . . . .
H25A H 1.219254 0.620722 0.356126 0.034 Uiso 1 1 calc R U . . .
H25B H 1.243045 0.655557 0.248865 0.034 Uiso 1 1 calc R U . . .
C26 C 1.1559(2) 0.71871(11) 0.35301(17) 0.0212(4) Uani 1 1 d . . . . .
C27 C 1.1519(2) 0.72651(12) 0.47185(17) 0.0236(4) Uani 1 1 d . . . . .
H27 H 1.199259 0.690638 0.508164 0.028 Uiso 1 1 calc R U . . .
C28 C 1.0317(2) 0.71223(11) 0.29658(17) 0.0212(4) Uani 1 1 d . . . . .
C29 C 0.9292(2) 0.67574(12) 0.33401(18) 0.0265(5) Uani 1 1 d . . . . .
H29 H 0.936839 0.654268 0.397840 0.032 Uiso 1 1 calc R U . . .
C30 C 0.8168(3) 0.67012(13) 0.2802(2) 0.0285(5) Uani 1 1 d . . . . .
H30 H 0.747809 0.645606 0.307837 0.034 Uiso 1 1 calc R U . . .
C31 C 0.8040(2) 0.70009(12) 0.18586(19) 0.0246(5) Uani 1 1 d . . . . .
C32 C 0.9058(2) 0.73484(13) 0.14480(17) 0.0250(5) Uani 1 1 d . . . . .
H32 H 0.899309 0.754315 0.079422 0.030 Uiso 1 1 calc R U . . .
C33 C 1.0176(2) 0.74072(13) 0.20093(17) 0.0245(5) Uani 1 1 d . . . . .
H33 H 1.086696 0.765011 0.173010 0.029 Uiso 1 1 calc R U . . .
C34 C 0.6749(3) 0.71942(15) 0.0401(2) 0.0355(6) Uani 1 1 d . . . . .
H34A H 0.737713 0.698499 -0.004502 0.053 Uiso 1 1 calc R U . . .
H34B H 0.688867 0.767479 0.041273 0.053 Uiso 1 1 calc R U . . .
H34C H 0.588976 0.710084 0.014847 0.053 Uiso 1 1 calc R U . . .
C35 C 0.4889(2) 0.40215(13) 0.25235(19) 0.0287(5) Uani 1 1 d . . . . .
H35A H 0.546915 0.384871 0.305308 0.034 Uiso 1 1 calc R U . . .
H35B H 0.528183 0.394612 0.185092 0.034 Uiso 1 1 calc R U . . .
C36 C 0.3594(3) 0.36843(12) 0.2588(2) 0.0288(5) Uani 1 1 d . . . . .
H36A H 0.335945 0.358826 0.329971 0.035 Uiso 1 1 calc R U . . .
H36B H 0.358153 0.326626 0.219390 0.035 Uiso 1 1 calc R U . . .
C37 C 0.2707(2) 0.42008(12) 0.21236(17) 0.0232(4) Uani 1 1 d . . . . .
H37 H 0.182850 0.420951 0.241544 0.028 Uiso 1 1 calc R U . . .
C38 C 0.2768(2) 0.42468(11) 0.09404(17) 0.0219(4) Uani 1 1 d . . . . .
H38 H 0.337116 0.391083 0.065647 0.026 Uiso 1 1 calc R U . . .
C39 C 0.1482(2) 0.41922(13) 0.04513(17) 0.0258(5) Uani 1 1 d . . . . .
C40 C 0.0597(3) 0.47798(17) 0.0496(2) 0.0414(7) Uani 1 1 d . . . . .
H40A H -0.019604 0.464248 0.084305 0.050 Uiso 1 1 calc R U . . .
H40B H 0.036831 0.490742 -0.020559 0.050 Uiso 1 1 calc R U . . .
C41 C 0.1130(3) 0.53892(14) 0.1038(2) 0.0328(6) Uani 1 1 d . . . . .
H41A H 0.109430 0.532020 0.178005 0.039 Uiso 1 1 calc R U . . .
H41B H 0.060606 0.578246 0.087052 0.039 Uiso 1 1 calc R U . . .
C42 C 0.2506(2) 0.55106(12) 0.07131(18) 0.0255(5) Uani 1 1 d . . . . .
H42A H 0.280623 0.593133 0.101808 0.031 Uiso 1 1 calc R U . . .
H42B H 0.253560 0.556182 -0.003301 0.031 Uiso 1 1 calc R U . . .
C43 C 0.3419(2) 0.49460(11) 0.10276(16) 0.0199(4) Uani 1 1 d . . . . .
C44 C 0.3452(2) 0.48612(11) 0.22158(16) 0.0219(4) Uani 1 1 d . . . . .
H44 H 0.296440 0.521405 0.258085 0.026 Uiso 1 1 calc R U . . .
C45 C 0.4668(2) 0.50229(11) 0.04858(16) 0.0204(4) Uani 1 1 d . . . . .
C46 C 0.4859(2) 0.47149(12) -0.04507(17) 0.0228(4) Uani 1 1 d . . . . .
H46 H 0.420502 0.444232 -0.072210 0.027 Uiso 1 1 calc R U . . .
C47 C 0.5982(2) 0.47963(12) -0.09969(17) 0.0239(4) Uani 1 1 d . . . . .
H47 H 0.608469 0.458750 -0.163735 0.029 Uiso 1 1 calc R U . . .
C48 C 0.6952(2) 0.51861(12) -0.05965(18) 0.0236(5) Uani 1 1 d . . . . .
C49 C 0.6776(2) 0.54975(12) 0.03333(19) 0.0262(5) Uani 1 1 d . . . . .
H49 H 0.743692 0.576440 0.060811 0.031 Uiso 1 1 calc R U . . .
C50 C 0.5647(2) 0.54223(12) 0.08626(17) 0.0249(5) Uani 1 1 d . . . . .
H50 H 0.553683 0.564535 0.149090 0.030 Uiso 1 1 calc R U . . .
C51 C 0.8285(3) 0.50034(16) -0.2027(2) 0.0373(6) Uani 1 1 d . . . . .
H51A H 0.768982 0.520148 -0.251250 0.056 Uiso 1 1 calc R U . . .
H51B H 0.813297 0.452442 -0.198621 0.056 Uiso 1 1 calc R U . . .
H51C H 0.916029 0.508455 -0.225065 0.056 Uiso 1 1 calc R U . . .
C52 C -0.3763(3) 0.30426(14) -0.00483(19) 0.0306(5) Uani 1 1 d . . . . .
H52A H -0.418979 0.310913 0.061290 0.037 Uiso 1 1 calc R U . . .
H52B H -0.433827 0.319552 -0.059469 0.037 Uiso 1 1 calc R U . . .
C53 C -0.2509(3) 0.34157(13) -0.00838(19) 0.0301(5) Uani 1 1 d . . . . .
H53A H -0.255753 0.383414 0.030739 0.036 Uiso 1 1 calc R U . . .
H53B H -0.226010 0.351795 -0.079069 0.036 Uiso 1 1 calc R U . . .
C54 C -0.1582(2) 0.29312(12) 0.04013(17) 0.0233(4) Uani 1 1 d . . . . .
H54 H -0.069347 0.295091 0.013031 0.028 Uiso 1 1 calc R U . . .
C55 C -0.1683(2) 0.28883(12) 0.15819(17) 0.0215(4) Uani 1 1 d . . . . .
H55 H -0.234394 0.320071 0.184562 0.026 Uiso 1 1 calc R U . . .
C56 C -0.0429(2) 0.30002(13) 0.20942(17) 0.0256(5) Uani 1 1 d . . . . .
C57 C 0.0529(3) 0.24428(16) 0.2099(2) 0.0403(6) Uani 1 1 d . . . . .
H57A H 0.071732 0.232354 0.281177 0.048 Uiso 1 1 calc R U . . .
H57B H 0.132964 0.260567 0.179081 0.048 Uiso 1 1 calc R U . . .
C58 C 0.0112(3) 0.18178(14) 0.1537(2) 0.0345(6) Uani 1 1 d . . . . .
H58A H 0.068651 0.144591 0.171407 0.041 Uiso 1 1 calc R U . . .
H58B H 0.016906 0.189285 0.079697 0.041 Uiso 1 1 calc R U . . .
C59 C -0.1256(2) 0.16384(12) 0.18229(19) 0.0271(5) Uani 1 1 d . . . . .
H59A H -0.131110 0.158465 0.256761 0.033 Uiso 1 1 calc R U . . .
H59B H -0.147733 0.120741 0.150902 0.033 Uiso 1 1 calc R U . . .
C60 C -0.2231(2) 0.21630(11) 0.14834(17) 0.0213(4) Uani 1 1 d . . . . .
C61 C -0.2243(2) 0.22451(12) 0.02983(17) 0.0226(4) Uani 1 1 d . . . . .
H61 H -0.170465 0.190889 -0.005773 0.027 Uiso 1 1 calc R U . . .
C62 C -0.3491(2) 0.20511(11) 0.20084(16) 0.0206(4) Uani 1 1 d . . . . .
C63 C -0.4424(2) 0.16268(12) 0.16210(17) 0.0243(5) Uani 1 1 d . . . . .
H63 H -0.427295 0.140175 0.099980 0.029 Uiso 1 1 calc R U . . .
C64 C -0.5565(2) 0.15280(12) 0.21247(19) 0.0265(5) Uani 1 1 d . . . . .
H64 H -0.619300 0.124337 0.184263 0.032 Uiso 1 1 calc R U . . .
C65 C -0.5794(2) 0.18465(11) 0.30469(17) 0.0216(4) Uani 1 1 d . . . . .
C66 C -0.4862(2) 0.22577(12) 0.34619(17) 0.0231(4) Uani 1 1 d . . . . .
H66 H -0.499907 0.246928 0.409610 0.028 Uiso 1 1 calc R U . . .
C67 C -0.3732(2) 0.23542(12) 0.29376(17) 0.0231(4) Uani 1 1 d . . . . .
H67 H -0.310161 0.263639 0.322188 0.028 Uiso 1 1 calc R U . . .
C68 C -0.7204(3) 0.20474(15) 0.4424(2) 0.0351(6) Uani 1 1 d . . . . .
H68A H -0.706768 0.252616 0.435338 0.053 Uiso 1 1 calc R U . . .
H68B H -0.662608 0.187083 0.494114 0.053 Uiso 1 1 calc R U . . .
H68C H -0.808654 0.196361 0.462650 0.053 Uiso 1 1 calc R U . . .

loop_
_atom_site_aniso_label
_atom_site_aniso_U_11
_atom_site_aniso_U_22
_atom_site_aniso_U_33
_atom_site_aniso_U_23
_atom_site_aniso_U_13
_atom_site_aniso_U_12
O2 0.0351(10) 0.0330(9) 0.0304(8) -0.0096(8) -0.0007(7) 0.0088(7)
C1 0.0294(12) 0.0319(12) 0.0242(11) 0.0020(10) 0.0036(9) -0.0038(10)
O3 0.0221(9) 0.0395(10) 0.0330(9) 0.0079(8) -0.0050(7) 0.0006(7)
O4 0.0300(9) 0.0294(8) 0.0226(8) -0.0001(7) 0.0071(6) 0.0005(7)
O5 0.0397(11) 0.0416(11) 0.0309(9) 0.0085(8) -0.0005(8) -0.0136(8)
O6 0.0246(9) 0.0375(10) 0.0321(9) -0.0075(8) -0.0012(7) -0.0039(7)
C5 0.0274(11) 0.0272(12) 0.0171(10) -0.0015(9) -0.0029(8) 0.0021(9)
O7 0.0275(8) 0.0272(8) 0.0229(8) -0.0002(7) -0.0056(6) -0.0008(7)
O8 0.0383(10) 0.0436(11) 0.0280(9) -0.0078(8) -0.0005(7) -0.0159(8)
O9 0.0256(9) 0.0410(10) 0.0309(9) 0.0038(8) 0.0052(7) -0.0040(7)
O10 0.0286(8) 0.0309(9) 0.0235(8) -0.0003(7) -0.0039(6) -0.0030(7)
O11 0.0375(10) 0.0409(10) 0.0310(9) -0.0088(8) 0.0010(8) -0.0130(8)
O12 0.0224(8) 0.0333(9) 0.0321(9) -0.0018(7) 0.0047(7) -0.0036(7)
O1 0.0276(8) 0.0304(9) 0.0220(8) -0.0005(7) 0.0043(6) 0.0012(7)
C2 0.0349(13) 0.0273(12) 0.0258(11) 0.0071(10) 0.0032(10) 0.0014(10)
C3 0.0242(11) 0.0257(11) 0.0176(10) 0.0020(9) -0.0007(8) 0.0014(9)
C4 0.0247(11) 0.0202(10) 0.0185(10) 0.0001(8) -0.0014(8) 0.0008(8)
C6 0.0275(12) 0.0361(14) 0.0423(14) -0.0068(12) 0.0075(11) -0.0022(10)
C7 0.0252(12) 0.0290(12) 0.0350(13) -0.0005(10) 0.0009(9) -0.0064(9)
C8 0.0257(12) 0.0213(10) 0.0276(11) 0.0016(9) -0.0014(9) -0.0034(8)
C9 0.0226(11) 0.0201(10) 0.0180(10) -0.0009(8) -0.0015(8) -0.0007(8)
C10 0.0235(11) 0.0256(11) 0.0174(10) -0.0009(8) -0.0014(8) -0.0005(8)
C11 0.0222(11) 0.0188(10) 0.0193(10) 0.0034(8) 0.0000(8) -0.0018(8)
C12 0.0234(11) 0.0276(11) 0.0196(10) 0.0006(9) 0.0006(8) 0.0028(9)
C13 0.0269(11) 0.0272(11) 0.0187(10) -0.0001(9) -0.0032(8) -0.0024(9)
C14 0.0209(11) 0.0254(11) 0.0253(11) 0.0084(9) -0.0028(8) -0.0012(9)
C15 0.0274(12) 0.0268(12) 0.0260(11) 0.0022(10) 0.0038(9) 0.0062(9)
C16 0.0295(12) 0.0227(10) 0.0203(10) -0.0002(9) 0.0003(9) 0.0009(9)
C17 0.0332(14) 0.0384(14) 0.0398(14) 0.0047(12) -0.0172(11) -0.0037(11)
C18 0.0324(13) 0.0301(12) 0.0281(12) -0.0032(10) 0.0034(9) 0.0050(10)
C19 0.0379(14) 0.0275(12) 0.0297(12) -0.0061(10) 0.0060(10) -0.0019(10)
C20 0.0269(11) 0.0274(11) 0.0195(11) -0.0024(9) -0.0011(8) -0.0014(9)
C21 0.0236(11) 0.0214(10) 0.0204(11) 0.0021(8) -0.0010(8) -0.0014(8)
C22 0.0279(12) 0.0330(13) 0.0178(10) 0.0008(9) -0.0008(9) -0.0081(9)
C23 0.0287(13) 0.0463(16) 0.0433(15) 0.0033(13) 0.0119(11) 0.0045(12)
C24 0.0291(13) 0.0337(13) 0.0356(13) -0.0022(11) 0.0016(10) 0.0098(10)
C25 0.0325(13) 0.0258(11) 0.0256(11) -0.0030(9) 0.0022(9) 0.0038(9)
C26 0.0249(11) 0.0203(10) 0.0185(10) -0.0002(8) 0.0017(8) 0.0000(8)
C27 0.0269(11) 0.0259(11) 0.0181(10) 0.0018(9) 0.0000(8) 0.0025(9)
C28 0.0250(11) 0.0199(10) 0.0187(10) -0.0027(8) 0.0007(8) 0.0003(8)
C29 0.0343(13) 0.0221(11) 0.0230(11) 0.0029(9) 0.0012(9) -0.0053(9)
C30 0.0291(12) 0.0263(12) 0.0301(12) -0.0029(10) 0.0059(10) -0.0088(9)
C31 0.0244(12) 0.0233(11) 0.0259(11) -0.0074(9) 0.0013(9) 0.0005(9)
C32 0.0274(11) 0.0286(11) 0.0190(10) 0.0010(9) 0.0014(8) -0.0010(9)
C33 0.0239(11) 0.0301(12) 0.0194(10) 0.0014(9) 0.0036(8) -0.0036(9)
C34 0.0313(13) 0.0370(14) 0.0383(14) -0.0020(11) -0.0106(10) 0.0009(10)
C35 0.0296(12) 0.0291(12) 0.0275(12) 0.0021(10) -0.0033(9) 0.0050(10)
C36 0.0334(13) 0.0250(11) 0.0279(11) 0.0054(10) -0.0041(10) -0.0002(10)
C37 0.0245(11) 0.0254(11) 0.0196(10) 0.0022(9) 0.0004(8) -0.0023(9)
C38 0.0245(11) 0.0222(11) 0.0190(10) -0.0005(8) 0.0004(8) -0.0003(8)
C39 0.0260(11) 0.0348(13) 0.0166(10) 0.0015(9) 0.0008(8) -0.0070(10)
C40 0.0248(13) 0.0498(17) 0.0497(16) -0.0004(14) -0.0090(11) 0.0004(12)
C41 0.0276(13) 0.0348(13) 0.0361(13) 0.0034(11) -0.0002(10) 0.0086(10)
C42 0.0283(12) 0.0235(11) 0.0246(11) 0.0017(9) -0.0007(9) 0.0045(9)
C43 0.0223(10) 0.0187(10) 0.0186(10) 0.0001(8) -0.0005(8) 0.0015(8)
C44 0.0252(11) 0.0227(11) 0.0179(10) -0.0012(8) 0.0004(8) 0.0008(8)
C45 0.0236(11) 0.0206(10) 0.0169(9) 0.0018(8) -0.0002(8) 0.0002(8)
C46 0.0246(11) 0.0247(11) 0.0192(10) -0.0019(9) -0.0028(8) -0.0026(9)
C47 0.0251(11) 0.0280(11) 0.0188(10) 0.0011(9) -0.0010(8) 0.0010(9)
C48 0.0227(11) 0.0243(11) 0.0236(11) 0.0059(9) 0.0003(9) 0.0011(9)
C49 0.0259(12) 0.0254(11) 0.0273(12) 0.0009(9) -0.0032(9) -0.0056(9)
C50 0.0317(12) 0.0216(10) 0.0214(10) -0.0017(9) 0.0003(9) -0.0022(9)
C51 0.0296(13) 0.0464(15) 0.0359(14) 0.0009(12) 0.0127(10) 0.0021(11)
C52 0.0316(13) 0.0326(13) 0.0276(12) 0.0030(10) -0.0038(10) 0.0045(10)
C53 0.0370(14) 0.0259(12) 0.0273(12) 0.0060(10) -0.0040(10) -0.0004(10)
C54 0.0247(11) 0.0245(11) 0.0206(11) 0.0009(9) 0.0018(8) -0.0012(9)
C55 0.0223(11) 0.0219(10) 0.0203(10) 0.0000(8) 0.0014(8) -0.0028(8)
C56 0.0268(12) 0.0303(12) 0.0198(10) -0.0004(9) 0.0018(9) -0.0059(9)
C57 0.0270(13) 0.0432(15) 0.0508(16) 0.0009(13) -0.0103(11) 0.0012(11)
C58 0.0253(12) 0.0338(13) 0.0445(14) 0.0026(12) 0.0010(10) 0.0085(10)
C59 0.0295(12) 0.0242(11) 0.0277(12) 0.0033(9) -0.0001(9) 0.0044(9)
C60 0.0222(10) 0.0202(10) 0.0215(10) -0.0005(8) -0.0004(8) -0.0009(8)
C61 0.0235(11) 0.0234(11) 0.0208(11) -0.0012(9) 0.0014(8) 0.0006(8)
C62 0.0241(11) 0.0197(10) 0.0179(10) 0.0028(8) 0.0000(8) -0.0007(8)
C63 0.0286(12) 0.0229(11) 0.0214(11) -0.0028(9) 0.0005(9) -0.0036(9)
C64 0.0290(12) 0.0242(11) 0.0263(11) -0.0024(9) -0.0014(9) -0.0069(9)
C65 0.0211(10) 0.0203(10) 0.0234(10) 0.0039(8) 0.0007(8) -0.0008(8)
C66 0.0266(11) 0.0234(10) 0.0193(10) -0.0019(9) 0.0007(8) -0.0007(8)
C67 0.0240(11) 0.0239(10) 0.0213(10) 0.0001(9) -0.0020(8) -0.0037(9)
C68 0.0322(13) 0.0375(14) 0.0357(13) -0.0021(11) 0.0122(10) -0.0024(10)

loop_
_atom_type_symbol
_atom_type_description
_atom_type_scat_dispersion_real
_atom_type_scat_dispersion_imag
_atom_type_scat_source
C C 0.0181 0.0091 'International Tables Vol C Tables 4.2.6.8 and 6.1.1.4'
H H 0.0000 0.0000 'International Tables Vol C Tables 4.2.6.8 and 6.1.1.4'
O O 0.0492 0.0322 'International Tables Vol C Tables 4.2.6.8 and 6.1.1.4'

loop_
_geom_angle_atom_site_label_1
_geom_angle_atom_site_label_2
_geom_angle_atom_site_label_3
_geom_angle
_geom_angle_site_symmetry_1
_geom_angle_site_symmetry_3
_geom_angle_publ_flag
O1 C1 C2 104.9(2) . . ?
O1 C1 H1A 110.8 . . ?
C2 C1 H1A 110.8 . . ?
O1 C1 H1B 110.8 . . ?
C2 C1 H1B 110.8 . . ?
H1A C1 H1B 108.8 . . ?
C14 O3 C17 116.7(2) . . ?
C27 O4 C18 107.74(18) . . ?
C31 O6 C34 117.5(2) . . ?
O2 C5 C4 120.8(2) . . ?
O2 C5 C6 120.9(2) . . ?
C4 C5 C6 118.4(2) . . ?
C44 O7 C35 107.46(18) . . ?
C48 O9 C51 117.2(2) . . ?
C61 O10 C52 107.77(18) . . ?
C65 O12 C68 116.66(19) . . ?
C10 O1 C1 107.79(18) . . ?
C1 C2 C3 102.5(2) . . ?
C1 C2 H2A 111.3 . . ?
C3 C2 H2A 111.3 . . ?
C1 C2 H2B 111.3 . . ?
C3 C2 H2B 111.3 . . ?
H2A C2 H2B 109.2 . . ?
C2 C3 C10 104.40(19) . . ?
C2 C3 C4 113.7(2) . . ?
C10 C3 C4 90.41(16) . . ?
C2 C3 H3 115.1 . . ?
C10 C3 H3 115.1 . . ?
C4 C3 H3 115.1 . . ?
C5 C4 C3 112.68(19) . . ?
C5 C4 C9 119.9(2) . . ?
C3 C4 C9 89.70(16) . . ?
C5 C4 H4 110.9 . . ?
C3 C4 H4 110.9 . . ?
C9 C4 H4 110.9 . . ?
C5 C6 C7 114.6(2) . . ?
C5 C6 H6A 108.6 . . ?
C7 C6 H6A 108.6 . . ?
C5 C6 H6B 108.6 . . ?
C7 C6 H6B 108.6 . . ?
H6A C6 H6B 107.6 . . ?
C6 C7 C8 110.5(2) . . ?
C6 C7 H7A 109.6 . . ?
C8 C7 H7A 109.6 . . ?
C6 C7 H7B 109.6 . . ?
C8 C7 H7B 109.6 . . ?
H7A C7 H7B 108.1 . . ?
C7 C8 C9 113.2(2) . . ?
C7 C8 H8A 108.9 . . ?
C9 C8 H8A 108.9 . . ?
C7 C8 H8B 108.9 . . ?
C9 C8 H8B 108.9 . . ?
H8A C8 H8B 107.8 . . ?
C11 C9 C8 110.94(19) . . ?
C11 C9 C10 118.19(19) . . ?
C8 C9 C10 110.89(18) . . ?
C11 C9 C4 114.06(18) . . ?
C8 C9 C4 112.06(19) . . ?
C10 C9 C4 89.07(16) . . ?
O1 C10 C3 107.18(19) . . ?
O1 C10 C9 118.26(18) . . ?
C3 C10 C9 90.21(16) . . ?
O1 C10 H10 113.0 . . ?
C3 C10 H10 113.0 . . ?
C9 C10 H10 113.0 . . ?
C12 C11 C16 117.2(2) . . ?
C12 C11 C9 119.9(2) . . ?
C16 C11 C9 122.9(2) . . ?
C11 C12 C13 122.5(2) . . ?
C11 C12 H12 118.8 . . ?
C13 C12 H12 118.8 . . ?
C14 C13 C12 119.2(2) . . ?
C14 C13 H13 120.4 . . ?
C12 C13 H13 120.4 . . ?
O3 C14 C13 124.4(2) . . ?
O3 C14 C15 116.1(2) . . ?
C13 C14 C15 119.5(2) . . ?
C16 C15 C14 120.5(2) . . ?
C16 C15 H15 119.8 . . ?
C14 C15 H15 119.8 . . ?
C15 C16 C11 121.0(2) . . ?
C15 C16 H16 119.5 . . ?
C11 C16 H16 119.5 . . ?
O3 C17 H17A 109.5 . . ?
O3 C17 H17B 109.5 . . ?
H17A C17 H17B 109.5 . . ?
O3 C17 H17C 109.5 . . ?
H17A C17 H17C 109.5 . . ?
H17B C17 H17C 109.5 . . ?
O4 C18 C19 104.9(2) . . ?
O4 C18 H18A 110.8 . . ?
C19 C18 H18A 110.8 . . ?
O4 C18 H18B 110.8 . . ?
C19 C18 H18B 110.8 . . ?
H18A C18 H18B 108.8 . . ?
C20 C19 C18 102.8(2) . . ?
C20 C19 H19A 111.2 . . ?
C18 C19 H19A 111.2 . . ?
C20 C19 H19B 111.2 . . ?
C18 C19 H19B 111.2 . . ?
H19A C19 H19B 109.1 . . ?
C19 C20 C27 104.2(2) . . ?
C19 C20 C21 114.1(2) . . ?
C27 C20 C21 90.31(17) . . ?
C19 C20 H20 115.1 . . ?
C27 C20 H20 115.1 . . ?
C21 C20 H20 115.1 . . ?
C22 C21 C20 113.96(19) . . ?
C22 C21 C26 119.3(2) . . ?
C20 C21 C26 89.84(16) . . ?
C22 C21 H21 110.7 . . ?
C20 C21 H21 110.7 . . ?
C26 C21 H21 110.7 . . ?
O5 C22 C21 120.4(2) . . ?
O5 C22 C23 121.0(2) . . ?
C21 C22 C23 118.6(2) . . ?
C22 C23 C24 114.7(2) . . ?
C22 C23 H23A 108.6 . . ?
C24 C23 H23A 108.6 . . ?
C22 C23 H23B 108.6 . . ?
C24 C23 H23B 108.6 . . ?
H23A C23 H23B 107.6 . . ?
C23 C24 C25 110.3(2) . . ?
C23 C24 H24A 109.6 . . ?
C25 C24 H24A 109.6 . . ?
C23 C24 H24B 109.6 . . ?
C25 C24 H24B 109.6 . . ?
H24A C24 H24B 108.1 . . ?
C24 C25 C26 113.3(2) . . ?
C24 C25 H25A 108.9 . . ?
C26 C25 H25A 108.9 . . ?
C24 C25 H25B 108.9 . . ?
C26 C25 H25B 108.9 . . ?
H25A C25 H25B 107.7 . . ?
C28 C26 C25 110.52(19) . . ?
C28 C26 C21 114.99(18) . . ?
C25 C26 C21 112.1(2) . . ?
C28 C26 C27 118.44(19) . . ?
C25 C26 C27 110.18(19) . . ?
C21 C26 C27 89.13(17) . . ?
O4 C27 C20 107.16(19) . . ?
O4 C27 C26 118.15(19) . . ?
C20 C27 C26 90.19(17) . . ?
O4 C27 H27 113.0 . . ?
C20 C27 H27 113.0 . . ?
C26 C27 H27 113.0 . . ?
C29 C28 C33 117.1(2) . . ?
C29 C28 C26 122.6(2) . . ?
C33 C28 C26 120.2(2) . . ?
C30 C29 C28 121.4(2) . . ?
C30 C29 H29 119.3 . . ?
C28 C29 H29 119.3 . . ?
C29 C30 C31 120.4(2) . . ?
C29 C30 H30 119.8 . . ?
C31 C30 H30 119.8 . . ?
O6 C31 C32 124.1(2) . . ?
O6 C31 C30 116.2(2) . . ?
C32 C31 C30 119.6(2) . . ?
C31 C32 C33 119.0(2) . . ?
C31 C32 H32 120.5 . . ?
C33 C32 H32 120.5 . . ?
C32 C33 C28 122.4(2) . . ?
C32 C33 H33 118.8 . . ?
C28 C33 H33 118.8 . . ?
O6 C34 H34A 109.5 . . ?
O6 C34 H34B 109.5 . . ?
H34A C34 H34B 109.5 . . ?
O6 C34 H34C 109.5 . . ?
H34A C34 H34C 109.5 . . ?
H34B C34 H34C 109.5 . . ?
O7 C35 C36 105.3(2) . . ?
O7 C35 H35A 110.7 . . ?
C36 C35 H35A 110.7 . . ?
O7 C35 H35B 110.7 . . ?
C36 C35 H35B 110.7 . . ?
H35A C35 H35B 108.8 . . ?
C35 C36 C37 102.64(19) . . ?
C35 C36 H36A 111.2 . . ?
C37 C36 H36A 111.2 . . ?
C35 C36 H36B 111.2 . . ?
C37 C36 H36B 111.2 . . ?
H36A C36 H36B 109.2 . . ?
C36 C37 C44 104.26(19) . . ?
C36 C37 C38 114.6(2) . . ?
C44 C37 C38 90.38(17) . . ?
C36 C37 H37 114.9 . . ?
C44 C37 H37 114.9 . . ?
C38 C37 H37 114.9 . . ?
C39 C38 C37 112.77(19) . . ?
C39 C38 C43 119.3(2) . . ?
C37 C38 C43 89.89(17) . . ?
C39 C38 H38 111.1 . . ?
C37 C38 H38 111.1 . . ?
C43 C38 H38 111.1 . . ?
O8 C39 C38 120.4(2) . . ?
O8 C39 C40 120.9(2) . . ?
C38 C39 C40 118.7(2) . . ?
C39 C40 C41 115.1(2) . . ?
C39 C40 H40A 108.5 . . ?
C41 C40 H40A 108.5 . . ?
C39 C40 H40B 108.5 . . ?
C41 C40 H40B 108.5 . . ?
H40A C40 H40B 107.5 . . ?
C40 C41 C42 110.2(2) . . ?
C40 C41 H41A 109.6 . . ?
C42 C41 H41A 109.6 . . ?
C40 C41 H41B 109.6 . . ?
C42 C41 H41B 109.6 . . ?
H41A C41 H41B 108.1 . . ?
C41 C42 C43 113.2(2) . . ?
C41 C42 H42A 108.9 . . ?
C43 C42 H42A 108.9 . . ?
C41 C42 H42B 108.9 . . ?
C43 C42 H42B 108.9 . . ?
H42A C42 H42B 107.7 . . ?
C45 C43 C42 109.78(18) . . ?
C45 C43 C38 115.98(19) . . ?
C42 C43 C38 111.80(19) . . ?
C45 C43 C44 117.70(19) . . ?
C42 C43 C44 111.12(18) . . ?
C38 C43 C44 89.15(16) . . ?
O7 C44 C37 107.44(18) . . ?
O7 C44 C43 117.99(18) . . ?
C37 C44 C43 90.22(16) . . ?
O7 C44 H44 113.0 . . ?
C37 C44 H44 113.0 . . ?
C43 C44 H44 113.0 . . ?
C46 C45 C50 117.7(2) . . ?
C46 C45 C43 120.0(2) . . ?
C50 C45 C43 122.2(2) . . ?
C47 C46 C45 121.8(2) . . ?
C47 C46 H46 119.1 . . ?
C45 C46 H46 119.1 . . ?
C48 C47 C46 119.4(2) . . ?
C48 C47 H47 120.3 . . ?
C46 C47 H47 120.3 . . ?
O9 C48 C49 115.9(2) . . ?
O9 C48 C47 124.5(2) . . ?
C49 C48 C47 119.5(2) . . ?
C50 C49 C48 120.6(2) . . ?
C50 C49 H49 119.7 . . ?
C48 C49 H49 119.7 . . ?
C49 C50 C45 120.9(2) . . ?
C49 C50 H50 119.5 . . ?
C45 C50 H50 119.5 . . ?
O9 C51 H51A 109.5 . . ?
O9 C51 H51B 109.5 . . ?
H51A C51 H51B 109.5 . . ?
O9 C51 H51C 109.5 . . ?
H51A C51 H51C 109.5 . . ?
H51B C51 H51C 109.5 . . ?
O10 C52 C53 105.2(2) . . ?
O10 C52 H52A 110.7 . . ?
C53 C52 H52A 110.7 . . ?
O10 C52 H52B 110.7 . . ?
C53 C52 H52B 110.7 . . ?
H52A C52 H52B 108.8 . . ?
C52 C53 C54 103.0(2) . . ?
C52 C53 H53A 111.2 . . ?
C54 C53 H53A 111.2 . . ?
C52 C53 H53B 111.2 . . ?
C54 C53 H53B 111.2 . . ?
H53A C53 H53B 109.1 . . ?
C53 C54 C61 104.39(19) . . ?
C53 C54 C55 114.3(2) . . ?
C61 C54 C55 90.43(17) . . ?
C53 C54 H54 114.9 . . ?
C61 C54 H54 114.9 . . ?
C55 C54 H54 114.9 . . ?
C56 C55 C54 112.43(19) . . ?
C56 C55 C60 119.9(2) . . ?
C54 C55 C60 89.66(17) . . ?
C56 C55 H55 111.0 . . ?
C54 C55 H55 111.0 . . ?
C60 C55 H55 111.0 . . ?
O11 C56 C55 120.7(2) . . ?
O11 C56 C57 120.8(2) . . ?
C55 C56 C57 118.5(2) . . ?
C56 C57 C58 114.9(2) . . ?
C56 C57 H57A 108.5 . . ?
C58 C57 H57A 108.5 . . ?
C56 C57 H57B 108.5 . . ?
C58 C57 H57B 108.5 . . ?
H57A C57 H57B 107.5 . . ?
C57 C58 C59 110.2(2) . . ?
C57 C58 H58A 109.6 . . ?
C59 C58 H58A 109.6 . . ?
C57 C58 H58B 109.6 . . ?
C59 C58 H58B 109.6 . . ?
H58A C58 H58B 108.1 . . ?
C58 C59 C60 113.0(2) . . ?
C58 C59 H59A 109.0 . . ?
C60 C59 H59A 109.0 . . ?
C58 C59 H59B 109.0 . . ?
C60 C59 H59B 109.0 . . ?
H59A C59 H59B 107.8 . . ?
C62 C60 C59 110.31(19) . . ?
C62 C60 C61 117.66(19) . . ?
C59 C60 C61 111.55(19) . . ?
C62 C60 C55 114.88(19) . . ?
C59 C60 C55 111.73(19) . . ?
C61 C60 C55 89.27(17) . . ?
O10 C61 C54 107.01(19) . . ?
O10 C61 C60 118.26(18) . . ?
C54 C61 C60 90.17(17) . . ?
O10 C61 H61 113.0 . . ?
C54 C61 H61 113.0 . . ?
C60 C61 H61 113.0 . . ?
C67 C62 C63 117.5(2) . . ?
C67 C62 C60 119.8(2) . . ?
C63 C62 C60 122.6(2) . . ?
C64 C63 C62 121.3(2) . . ?
C64 C63 H63 119.3 . . ?
C62 C63 H63 119.3 . . ?
C63 C64 C65 120.0(2) . . ?
C63 C64 H64 120.0 . . ?
C65 C64 H64 120.0 . . ?
O12 C65 C66 124.5(2) . . ?
O12 C65 C64 115.9(2) . . ?
C66 C65 C64 119.6(2) . . ?
C67 C66 C65 119.2(2) . . ?
C67 C66 H66 120.4 . . ?
C65 C66 H66 120.4 . . ?
C66 C67 C62 122.2(2) . . ?
C66 C67 H67 118.9 . . ?
C62 C67 H67 118.9 . . ?
O12 C68 H68A 109.5 . . ?
O12 C68 H68B 109.5 . . ?
H68A C68 H68B 109.5 . . ?
O12 C68 H68C 109.5 . . ?
H68A C68 H68C 109.5 . . ?
H68B C68 H68C 109.5 . . ?

loop_
_geom_bond_atom_site_label_1
_geom_bond_atom_site_label_2
_geom_bond_distance
_geom_bond_site_symmetry_2
_geom_bond_publ_flag
O2 C5 1.213(3) . ?
C1 O1 1.440(3) . ?
C1 C2 1.524(4) . ?
C1 H1A 0.9900 . ?
C1 H1B 0.9900 . ?
O3 C14 1.372(3) . ?
O3 C17 1.429(4) . ?
O4 C27 1.418(3) . ?
O4 C18 1.432(3) . ?
O5 C22 1.214(3) . ?
O6 C31 1.369(3) . ?
O6 C34 1.420(4) . ?
C5 C4 1.497(3) . ?
C5 C6 1.514(4) . ?
O7 C44 1.421(3) . ?
O7 C35 1.437(3) . ?
O8 C39 1.214(3) . ?
O9 C48 1.364(3) . ?
O9 C51 1.421(3) . ?
O10 C61 1.421(3) . ?
O10 C52 1.439(3) . ?
O11 C56 1.214(3) . ?
O12 C65 1.369(3) . ?
O12 C68 1.426(3) . ?
O1 C10 1.416(3) . ?
C2 C3 1.526(3) . ?
C2 H2A 0.9900 . ?
C2 H2B 0.9900 . ?
C3 C10 1.550(3) . ?
C3 C4 1.564(3) . ?
C3 H3 1.0000 . ?
C4 C9 1.576(3) . ?
C4 H4 1.0000 . ?
C6 C7 1.525(4) . ?
C6 H6A 0.9900 . ?
C6 H6B 0.9900 . ?
C7 C8 1.530(3) . ?
C7 H7A 0.9900 . ?
C7 H7B 0.9900 . ?
C8 C9 1.540(3) . ?
C8 H8A 0.9900 . ?
C8 H8B 0.9900 . ?
C9 C11 1.509(3) . ?
C9 C10 1.575(3) . ?
C10 H10 1.0000 . ?
C11 C12 1.392(3) . ?
C11 C16 1.398(3) . ?
C12 C13 1.393(3) . ?
C12 H12 0.9500 . ?
C13 C14 1.385(4) . ?
C13 H13 0.9500 . ?
C14 C15 1.392(4) . ?
C15 C16 1.390(3) . ?
C15 H15 0.9500 . ?
C16 H16 0.9500 . ?
C17 H17A 0.9800 . ?
C17 H17B 0.9800 . ?
C17 H17C 0.9800 . ?
C18 C19 1.524(4) . ?
C18 H18A 0.9900 . ?
C18 H18B 0.9900 . ?
C19 C20 1.517(4) . ?
C19 H19A 0.9900 . ?
C19 H19B 0.9900 . ?
C20 C27 1.551(3) . ?
C20 C21 1.565(3) . ?
C20 H20 1.0000 . ?
C21 C22 1.496(3) . ?
C21 C26 1.573(3) . ?
C21 H21 1.0000 . ?
C22 C23 1.508(4) . ?
C23 C24 1.530(4) . ?
C23 H23A 0.9900 . ?
C23 H23B 0.9900 . ?
C24 C25 1.532(4) . ?
C24 H24A 0.9900 . ?
C24 H24B 0.9900 . ?
C25 C26 1.541(3) . ?
C25 H25A 0.9900 . ?
C25 H25B 0.9900 . ?
C26 C28 1.508(3) . ?
C26 C27 1.576(3) . ?
C27 H27 1.0000 . ?
C28 C29 1.394(3) . ?
C28 C33 1.394(3) . ?
C29 C30 1.383(4) . ?
C29 H29 0.9500 . ?
C30 C31 1.389(4) . ?
C30 H30 0.9500 . ?
C31 C32 1.388(3) . ?
C32 C33 1.393(3) . ?
C32 H32 0.9500 . ?
C33 H33 0.9500 . ?
C34 H34A 0.9800 . ?
C34 H34B 0.9800 . ?
C34 H34C 0.9800 . ?
C35 C36 1.524(4) . ?
C35 H35A 0.9900 . ?
C35 H35B 0.9900 . ?
C36 C37 1.526(3) . ?
C36 H36A 0.9900 . ?
C36 H36B 0.9900 . ?
C37 C44 1.549(3) . ?
C37 C38 1.565(3) . ?
C37 H37 1.0000 . ?
C38 C39 1.502(3) . ?
C38 C43 1.570(3) . ?
C38 H38 1.0000 . ?
C39 C40 1.507(4) . ?
C40 C41 1.527(4) . ?
C40 H40A 0.9900 . ?
C40 H40B 0.9900 . ?
C41 C42 1.527(4) . ?
C41 H41A 0.9900 . ?
C41 H41B 0.9900 . ?
C42 C43 1.545(3) . ?
C42 H42A 0.9900 . ?
C42 H42B 0.9900 . ?
C43 C45 1.502(3) . ?
C43 C44 1.577(3) . ?
C44 H44 1.0000 . ?
C45 C46 1.397(3) . ?
C45 C50 1.398(3) . ?
C46 C47 1.392(3) . ?
C46 H46 0.9500 . ?
C47 C48 1.391(3) . ?
C47 H47 0.9500 . ?
C48 C49 1.390(4) . ?
C49 C50 1.384(4) . ?
C49 H49 0.9500 . ?
C50 H50 0.9500 . ?
C51 H51A 0.9800 . ?
C51 H51B 0.9800 . ?
C51 H51C 0.9800 . ?
C52 C53 1.518(4) . ?
C52 H52A 0.9900 . ?
C52 H52B 0.9900 . ?
C53 C54 1.520(3) . ?
C53 H53A 0.9900 . ?
C53 H53B 0.9900 . ?
C54 C61 1.554(3) . ?
C54 C55 1.563(3) . ?
C54 H54 1.0000 . ?
C55 C56 1.497(3) . ?
C55 C60 1.577(3) . ?
C55 H55 1.0000 . ?
C56 C57 1.509(4) . ?
C57 C58 1.526(4) . ?
C57 H57A 0.9900 . ?
C57 H57B 0.9900 . ?
C58 C59 1.529(4) . ?
C58 H58A 0.9900 . ?
C58 H58B 0.9900 . ?
C59 C60 1.539(3) . ?
C59 H59A 0.9900 . ?
C59 H59B 0.9900 . ?
C60 C62 1.511(3) . ?
C60 C61 1.572(3) . ?
C61 H61 1.0000 . ?
C62 C67 1.393(3) . ?
C62 C63 1.398(3) . ?
C63 C64 1.385(3) . ?
C63 H63 0.9500 . ?
C64 C65 1.396(3) . ?
C64 H64 0.9500 . ?
C65 C66 1.395(3) . ?
C66 C67 1.388(3) . ?
C66 H66 0.9500 . ?
C67 H67 0.9500 . ?
C68 H68A 0.9800 . ?
C68 H68B 0.9800 . ?
C68 H68C 0.9800 . ?

loop_
_geom_torsion_atom_site_label_1
_geom_torsion_atom_site_label_2
_geom_torsion_atom_site_label_3
_geom_torsion_atom_site_label_4
_geom_torsion
_geom_torsion_site_symmetry_1
_geom_torsion_site_symmetry_2
_geom_torsion_site_symmetry_3
_geom_torsion_site_symmetry_4
_geom_torsion_publ_flag
C2 C1 O1 C10 36.1(2) . . . . ?
O1 C1 C2 C3 -34.9(2) . . . . ?
C1 C2 C3 C10 21.2(2) . . . . ?
C1 C2 C3 C4 -75.7(2) . . . . ?
O2 C5 C4 C3 101.9(3) . . . . ?
C6 C5 C4 C3 -77.4(3) . . . . ?
O2 C5 C4 C9 -154.6(2) . . . . ?
C6 C5 C4 C9 26.2(3) . . . . ?
C2 C3 C4 C5 -125.5(2) . . . . ?
C10 C3 C4 C5 128.5(2) . . . . ?
C2 C3 C4 C9 111.9(2) . . . . ?
C10 C3 C4 C9 5.95(17) . . . . ?
O2 C5 C6 C7 -175.9(2) . . . . ?
C4 C5 C6 C7 3.3(3) . . . . ?
C5 C6 C7 C8 -46.9(3) . . . . ?
C6 C7 C8 C9 63.9(3) . . . . ?
C7 C8 C9 C11 -163.0(2) . . . . ?
C7 C8 C9 C10 63.5(3) . . . . ?
C7 C8 C9 C4 -34.3(3) . . . . ?
C5 C4 C9 C11 117.2(2) . . . . ?
C3 C4 C9 C11 -126.53(19) . . . . ?
C5 C4 C9 C8 -9.9(3) . . . . ?
C3 C4 C9 C8 106.4(2) . . . . ?
C5 C4 C9 C10 -122.1(2) . . . . ?
C3 C4 C9 C10 -5.85(17) . . . . ?
C1 O1 C10 C3 -21.9(2) . . . . ?
C1 O1 C10 C9 78.0(2) . . . . ?
C2 C3 C10 O1 -0.8(2) . . . . ?
C4 C3 C10 O1 113.83(18) . . . . ?
C2 C3 C10 C9 -120.54(19) . . . . ?
C4 C3 C10 C9 -5.95(17) . . . . ?
C11 C9 C10 O1 13.2(3) . . . . ?
C8 C9 C10 O1 142.9(2) . . . . ?
C4 C9 C10 O1 -103.8(2) . . . . ?
C11 C9 C10 C3 122.9(2) . . . . ?
C8 C9 C10 C3 -107.4(2) . . . . ?
C4 C9 C10 C3 5.91(17) . . . . ?
C8 C9 C11 C12 85.7(3) . . . . ?
C10 C9 C11 C12 -144.7(2) . . . . ?
C4 C9 C11 C12 -42.0(3) . . . . ?
C8 C9 C11 C16 -93.1(3) . . . . ?
C10 C9 C11 C16 36.5(3) . . . . ?
C4 C9 C11 C16 139.2(2) . . . . ?
C16 C11 C12 C13 -1.2(3) . . . . ?
C9 C11 C12 C13 179.9(2) . . . . ?
C11 C12 C13 C14 -1.0(4) . . . . ?
C17 O3 C14 C13 -3.5(3) . . . . ?
C17 O3 C14 C15 177.6(2) . . . . ?
C12 C13 C14 O3 -176.9(2) . . . . ?
C12 C13 C14 C15 2.0(4) . . . . ?
O3 C14 C15 C16 178.2(2) . . . . ?
C13 C14 C15 C16 -0.7(4) . . . . ?
C14 C15 C16 C11 -1.5(4) . . . . ?
C12 C11 C16 C15 2.4(4) . . . . ?
C9 C11 C16 C15 -178.7(2) . . . . ?
C27 O4 C18 C19 -35.9(2) . . . . ?
O4 C18 C19 C20 35.0(3) . . . . ?
C18 C19 C20 C27 -21.3(2) . . . . ?
C18 C19 C20 C21 75.6(3) . . . . ?
C19 C20 C21 C22 126.5(2) . . . . ?
C27 C20 C21 C22 -127.8(2) . . . . ?
C19 C20 C21 C26 -111.2(2) . . . . ?
C27 C20 C21 C26 -5.52(18) . . . . ?
C20 C21 C22 O5 -103.9(3) . . . . ?
C26 C21 C22 O5 151.9(2) . . . . ?
C20 C21 C22 C23 74.6(3) . . . . ?
C26 C21 C22 C23 -29.6(3) . . . . ?
O5 C22 C23 C24 178.6(2) . . . . ?
C21 C22 C23 C24 0.1(4) . . . . ?
C22 C23 C24 C25 44.8(3) . . . . ?
C23 C24 C25 C26 -63.4(3) . . . . ?
C24 C25 C26 C28 163.7(2) . . . . ?
C24 C25 C26 C21 34.0(3) . . . . ?
C24 C25 C26 C27 -63.6(3) . . . . ?
C22 C21 C26 C28 -115.7(2) . . . . ?
C20 C21 C26 C28 126.66(19) . . . . ?
C22 C21 C26 C25 11.6(3) . . . . ?
C20 C21 C26 C25 -106.0(2) . . . . ?
C22 C21 C26 C27 123.1(2) . . . . ?
C20 C21 C26 C27 5.43(18) . . . . ?
C18 O4 C27 C20 21.8(2) . . . . ?
C18 O4 C27 C26 -77.9(2) . . . . ?
C19 C20 C27 O4 0.9(2) . . . . ?
C21 C20 C27 O4 -114.15(18) . . . . ?
C19 C20 C27 C26 120.53(19) . . . . ?
C21 C20 C27 C26 5.51(18) . . . . ?
C28 C26 C27 O4 -14.0(3) . . . . ?
C25 C26 C27 O4 -142.6(2) . . . . ?
C21 C26 C27 O4 104.2(2) . . . . ?
C28 C26 C27 C20 -123.7(2) . . . . ?
C25 C26 C27 C20 107.8(2) . . . . ?
C21 C26 C27 C20 -5.48(18) . . . . ?
C25 C26 C28 C29 89.6(3) . . . . ?
C21 C26 C28 C29 -142.3(2) . . . . ?
C27 C26 C28 C29 -38.8(3) . . . . ?
C25 C26 C28 C33 -87.3(3) . . . . ?
C21 C26 C28 C33 40.7(3) . . . . ?
C27 C26 C28 C33 144.2(2) . . . . ?
C33 C28 C29 C30 -2.3(4) . . . . ?
C26 C28 C29 C30 -179.4(2) . . . . ?
C28 C29 C30 C31 1.1(4) . . . . ?
C34 O6 C31 C32 5.5(4) . . . . ?
C34 O6 C31 C30 -175.4(2) . . . . ?
C29 C30 C31 O6 -178.0(2) . . . . ?
C29 C30 C31 C32 1.2(4) . . . . ?
O6 C31 C32 C33 177.0(2) . . . . ?
C30 C31 C32 C33 -2.1(4) . . . . ?
C31 C32 C33 C28 0.8(4) . . . . ?
C29 C28 C33 C32 1.4(4) . . . . ?
C26 C28 C33 C32 178.5(2) . . . . ?
C44 O7 C35 C36 -35.7(2) . . . . ?
O7 C35 C36 C37 34.5(2) . . . . ?
C35 C36 C37 C44 -20.8(2) . . . . ?
C35 C36 C37 C38 76.3(2) . . . . ?
C36 C37 C38 C39 127.6(2) . . . . ?
C44 C37 C38 C39 -126.5(2) . . . . ?
C36 C37 C38 C43 -110.5(2) . . . . ?
C44 C37 C38 C43 -4.57(17) . . . . ?
C37 C38 C39 O8 -103.4(3) . . . . ?
C43 C38 C39 O8 153.1(2) . . . . ?
C37 C38 C39 C40 75.4(3) . . . . ?
C43 C38 C39 C40 -28.1(3) . . . . ?
O8 C39 C40 C41 179.7(2) . . . . ?
C38 C39 C40 C41 0.9(4) . . . . ?
C39 C40 C41 C42 43.6(3) . . . . ?
C40 C41 C42 C43 -64.2(3) . . . . ?
C41 C42 C43 C45 167.2(2) . . . . ?
C41 C42 C43 C38 37.0(3) . . . . ?
C41 C42 C43 C44 -60.9(3) . . . . ?
C39 C38 C43 C45 -118.6(2) . . . . ?
C37 C38 C43 C45 125.1(2) . . . . ?
C39 C38 C43 C42 8.3(3) . . . . ?
C37 C38 C43 C42 -107.98(19) . . . . ?
C39 C38 C43 C44 120.8(2) . . . . ?
C37 C38 C43 C44 4.49(17) . . . . ?
C35 O7 C44 C37 21.8(2) . . . . ?
C35 O7 C44 C43 -78.1(2) . . . . ?
C36 C37 C44 O7 0.5(2) . . . . ?
C38 C37 C44 O7 -115.00(18) . . . . ?
C36 C37 C44 C43 120.05(19) . . . . ?
C38 C37 C44 C43 4.55(17) . . . . ?
C45 C43 C44 O7 -13.7(3) . . . . ?
C42 C43 C44 O7 -141.5(2) . . . . ?
C38 C43 C44 O7 105.4(2) . . . . ?
C45 C43 C44 C37 -123.7(2) . . . . ?
C42 C43 C44 C37 108.6(2) . . . . ?
C38 C43 C44 C37 -4.53(17) . . . . ?
C42 C43 C45 C46 -90.7(2) . . . . ?
C38 C43 C45 C46 37.2(3) . . . . ?
C44 C43 C45 C46 140.9(2) . . . . ?
C42 C43 C45 C50 86.2(3) . . . . ?
C38 C43 C45 C50 -145.9(2) . . . . ?
C44 C43 C45 C50 -42.2(3) . . . . ?
C50 C45 C46 C47 0.2(3) . . . . ?
C43 C45 C46 C47 177.3(2) . . . . ?
C45 C46 C47 C48 1.0(4) . . . . ?
C51 O9 C48 C49 -177.5(2) . . . . ?
C51 O9 C48 C47 2.3(4) . . . . ?
C46 C47 C48 O9 179.0(2) . . . . ?
C46 C47 C48 C49 -1.1(4) . . . . ?
O9 C48 C49 C50 179.9(2) . . . . ?
C47 C48 C49 C50 0.1(4) . . . . ?
C48 C49 C50 C45 1.2(4) . . . . ?
C46 C45 C50 C49 -1.3(3) . . . . ?
C43 C45 C50 C49 -178.3(2) . . . . ?
C61 O10 C52 C53 35.2(2) . . . . ?
O10 C52 C53 C54 -34.2(2) . . . . ?
C52 C53 C54 C61 20.8(2) . . . . ?
C52 C53 C54 C55 -76.4(2) . . . . ?
C53 C54 C55 C56 -126.4(2) . . . . ?
C61 C54 C55 C56 127.6(2) . . . . ?
C53 C54 C55 C60 111.2(2) . . . . ?
C61 C54 C55 C60 5.18(17) . . . . ?
C54 C55 C56 O11 101.1(3) . . . . ?
C60 C55 C56 O11 -155.7(2) . . . . ?
C54 C55 C56 C57 -77.1(3) . . . . ?
C60 C55 C56 C57 26.2(3) . . . . ?
O11 C56 C57 C58 -176.4(2) . . . . ?
C55 C56 C57 C58 1.8(4) . . . . ?
C56 C57 C58 C59 -45.6(3) . . . . ?
C57 C58 C59 C60 64.6(3) . . . . ?
C58 C59 C60 C62 -165.6(2) . . . . ?
C58 C59 C60 C61 61.7(3) . . . . ?
C58 C59 C60 C55 -36.5(3) . . . . ?
C56 C55 C60 C62 118.6(2) . . . . ?
C54 C55 C60 C62 -125.5(2) . . . . ?
C56 C55 C60 C59 -8.0(3) . . . . ?
C54 C55 C60 C59 107.9(2) . . . . ?
C56 C55 C60 C61 -121.0(2) . . . . ?
C54 C55 C60 C61 -5.12(17) . . . . ?
C52 O10 C61 C54 -21.3(2) . . . . ?
C52 O10 C61 C60 78.4(2) . . . . ?
C53 C54 C61 O10 -0.7(2) . . . . ?
C55 C54 C61 O10 114.55(18) . . . . ?
C53 C54 C61 C60 -120.44(19) . . . . ?
C55 C54 C61 C60 -5.19(17) . . . . ?
C62 C60 C61 O10 13.6(3) . . . . ?
C59 C60 C61 O10 142.5(2) . . . . ?
C55 C60 C61 O10 -104.3(2) . . . . ?
C62 C60 C61 C54 123.1(2) . . . . ?
C59 C60 C61 C54 -108.0(2) . . . . ?
C55 C60 C61 C54 5.15(17) . . . . ?
C59 C60 C62 C67 89.6(3) . . . . ?
C61 C60 C62 C67 -140.9(2) . . . . ?
C55 C60 C62 C67 -37.8(3) . . . . ?
C59 C60 C62 C63 -87.5(3) . . . . ?
C61 C60 C62 C63 42.0(3) . . . . ?
C55 C60 C62 C63 145.1(2) . . . . ?
C67 C62 C63 C64 2.1(4) . . . . ?
C60 C62 C63 C64 179.3(2) . . . . ?
C62 C63 C64 C65 -1.1(4) . . . . ?
C68 O12 C65 C66 -0.9(3) . . . . ?
C68 O12 C65 C64 179.6(2) . . . . ?
C63 C64 C65 O12 178.7(2) . . . . ?
C63 C64 C65 C66 -0.7(4) . . . . ?
O12 C65 C66 C67 -178.0(2) . . . . ?
C64 C65 C66 C67 1.4(4) . . . . ?
C65 C66 C67 C62 -0.3(4) . . . . ?
C63 C62 C67 C66 -1.4(3) . . . . ?
C60 C62 C67 C66 -178.7(2) . . . . ?
